data_7129215
loop_
_publ_author_name
'Li, Xin'
'Li, Yanger'
'Yang, Xiaoman'
'Yan, Chaoyue'
'Zhang, Kai'
'Liang, Xiaoxiao'
'Zhang, Jinli'
'Gai, Yanli'
'Xiong, Kecai'

_publ_section_title
;
 Cationic coordination polymers with thirteen-fold interpenetrating dia
 networks: selective coloration and ion-controlled photochromism
;
_journal_name_full 'Chemical Communications'
_journal_paper_doi 10.1039/D1CC05255A
_journal_year 2021
_chemical_formula_sum 'C48 H38 Cd2 I4 N4 O11'
_chemical_formula_weight 1579.22
_space_group_crystal_system monoclinic
_space_group_IT_number 14
_space_group_name_Hall '-P 2ybc'
_space_group_name_H-M_alt 'P 1 21/c 1'
_atom_sites_solution_hydrogens geom
_audit_creation_method SHELXL-2014
_audit_update_record
;
2020-10-25 deposited with the CCDC.	2021-10-28 downloaded from the CCDC.
;
_cell_angle_alpha 90
_cell_angle_beta 96.6610(10)
_cell_angle_gamma 90
_cell_formula_units_Z 4
_cell_length_a 10.9067(3)
_cell_length_b 33.3651(10)
_cell_length_c 14.2180(5)
_cell_measurement_reflns_used 9791
_cell_measurement_temperature 293(2)
_cell_measurement_theta_max 26.37
_cell_measurement_theta_min 2.33
_cell_volume 5139.0(3)
_computing_cell_refinement 'Bruker SAINT'
_computing_data_collection 'Bruker APEX2'
_computing_data_reduction 'Bruker SAINT'
_computing_molecular_graphics 'Bruker SHELXTL'
_computing_publication_material 'Bruker SHELXTL'
_computing_structure_refinement 'SHELXL-2014 (Sheldrick 2014)'
_computing_structure_solution 'SHELXS-97 (Sheldrick 2008)'
_diffrn_ambient_temperature 293(2)
_diffrn_measured_fraction_theta_full 0.996
_diffrn_measured_fraction_theta_max 0.996
_diffrn_measurement_device_type 'Bruker APEX-II CCD'
_diffrn_measurement_method '\f and \w scans'
_diffrn_radiation_type MoK\a
_diffrn_radiation_wavelength 0.71073
_diffrn_reflns_av_R_equivalents 0.0406
_diffrn_reflns_av_unetI/netI 0.0218
_diffrn_reflns_Laue_measured_fraction_full 0.996
_diffrn_reflns_Laue_measured_fraction_max 0.996
_diffrn_reflns_limit_h_max 13
_diffrn_reflns_limit_h_min -13
_diffrn_reflns_limit_k_max 41
_diffrn_reflns_limit_k_min -41
_diffrn_reflns_limit_l_max 17
_diffrn_reflns_limit_l_min -17
_diffrn_reflns_number 79202
_diffrn_reflns_point_group_measured_fraction_full 0.996
_diffrn_reflns_point_group_measured_fraction_max 0.996
_diffrn_reflns_theta_full 25.242
_diffrn_reflns_theta_max 26.390
_diffrn_reflns_theta_min 2.242
_exptl_absorpt_coefficient_mu 3.292
_exptl_absorpt_correction_T_max 0.821
_exptl_absorpt_correction_T_min 0.581
_exptl_absorpt_correction_type multi-scan
_exptl_crystal_colour orange-red
_exptl_crystal_density_diffrn 2.041
_exptl_crystal_description block
_exptl_crystal_F_000 3000
_exptl_crystal_size_max 0.180
_exptl_crystal_size_mid 0.140
_exptl_crystal_size_min 0.060
_refine_diff_density_max 2.746
_refine_diff_density_min -3.460
_refine_diff_density_rms 0.203
_refine_ls_extinction_method none
_refine_ls_goodness_of_fit_ref 1.059
_refine_ls_hydrogen_treatment constr
_refine_ls_matrix_type full
_refine_ls_number_parameters 626
_refine_ls_number_reflns 10508
_refine_ls_number_restraints 0
_refine_ls_restrained_S_all 1.059
_refine_ls_R_factor_all 0.0813
_refine_ls_R_factor_gt 0.0742
_refine_ls_shift/su_max 0.001
_refine_ls_shift/su_mean 0.000
_refine_ls_structure_factor_coef Fsqd
_refine_ls_weighting_details 'w=1/[\s^2^(Fo^2^)+(0.1202P)^2^+47.6058P] where P=(Fo^2^+2Fc^2^)/3'
_refine_ls_weighting_scheme calc
_refine_ls_wR_factor_gt 0.2197
_refine_ls_wR_factor_ref 0.2269
_reflns_Friedel_coverage 0.000
_reflns_number_gt 9261
_reflns_number_total 10508
_reflns_threshold_expression 'I > 2\s(I)'
_cod_data_source_file d1cc05255a2.cif
_cod_data_source_block Cd-CMOF
_cod_original_sg_symbol_H-M 'P 21/c'
_cod_database_code 7129215
_shelx_space_group_comment
;
The symmetry employed for this shelxl refinement is uniquely defined
by the following loop, which should always be used as a source of
symmetry information in preference to the above space-group names.
They are only intended as comments.
;
_shelx_estimated_absorpt_t_min 0.589
_shelx_estimated_absorpt_t_max 0.827
_shelxl_version_number 2014-3

loop_
_space_group_symop_operation_xyz
'x, y, z'
'-x, y+1/2, -z+1/2'
'-x, -y, -z'
'x, -y-1/2, z-1/2'

loop_
_atom_site_label
_atom_site_type_symbol
_atom_site_fract_x
_atom_site_fract_y
_atom_site_fract_z
_atom_site_U_iso_or_equiv
_atom_site_adp_type
_atom_site_occupancy
_atom_site_site_symmetry_order
_atom_site_calc_flag
_atom_site_refinement_flags_posn
_atom_site_refinement_flags_adp
_atom_site_refinement_flags_occupancy
_atom_site_disorder_assembly
_atom_site_disorder_group
I1 I 0.76743(8) 0.57463(2) 0.57010(9) 0.0891(3) Uani 1 1 d . . . . .
I2 I 0.94531(11) 0.69613(3) 0.65442(8) 0.0903(3) Uani 1 1 d . . . . .
Cd1 Cd 1.23505(4) 0.61552(2) 0.24581(3) 0.02296(15) Uani 1 1 d . . . . .
O1 O 1.0919(5) 0.6660(2) 0.1748(4) 0.0468(14) Uani 1 1 d . . . . .
O2 O 1.0181(6) 0.6055(2) 0.1868(6) 0.0575(17) Uani 1 1 d . . . . .
O3 O -0.5543(5) 0.8821(2) -0.1832(5) 0.0522(16) Uani 1 1 d . . . . .
O4 O -0.6389(5) 0.82306(19) -0.2147(4) 0.0416(13) Uani 1 1 d . . . . .
O5 O 1.2018(5) 0.56323(17) 0.3571(4) 0.0390(12) Uani 1 1 d . . . . .
O6 O 1.1550(6) 0.62484(17) 0.3936(4) 0.0450(14) Uani 1 1 d . . . . .
O7 O 1.2998(6) 0.5540(2) 0.1431(4) 0.0498(15) Uani 1 1 d . . . . .
O8 O 1.3129(9) 0.6163(2) 0.1024(5) 0.069(2) Uani 1 1 d . . . . .
O9 O 0.8709(9) 0.5741(3) 0.3197(8) 0.088(3) Uani 1 1 d . . . . .
O10 O 0.6200(3) 0.56712(9) 0.2370(2) 0.106(4) Uani 1 1 d G . . . .
O11 O 0.2412(3) 0.66602(13) -0.2161(2) 0.226(10) Uiso 1 1 d G . . . .
N1 N 0.5221(2) 0.70139(9) 0.0345(2) 0.0351(13) Uani 1 1 d G . . . .
N2 N -0.0679(3) 0.77425(15) -0.1137(3) 0.0380(14) Uani 1 1 d G . . . .
N3 N 1.0543(4) 0.53598(17) 0.7772(2) 0.0395(15) Uani 1 1 d G . . . .
N4 N 1.4649(4) 0.53542(19) -0.2736(3) 0.0393(15) Uani 1 1 d G . . . .
C1 C 1.0047(2) 0.64207(9) 0.16555(19) 0.0429(19) Uani 1 1 d G . . . .
C2 C 0.8760(2) 0.65708(8) 0.13085(18) 0.0382(17) Uani 1 1 d G . . . .
C3 C 0.7758(2) 0.63223(8) 0.12251(18) 0.053(2) Uani 1 1 d G . . . .
H3 H 0.7864 0.6055 0.1401 0.063 Uiso 1 1 calc R U . . .
C4 C 0.6586(8) 0.6457(3) 0.0886(8) 0.053(2) Uani 1 1 d . . . . .
H4 H 0.5917 0.6283 0.0807 0.064 Uiso 1 1 calc R U . . .
C5 C 0.6446(6) 0.6861(2) 0.0668(5) 0.0348(15) Uani 1 1 d . . . . .
C6 C 0.7428(7) 0.7123(2) 0.0799(6) 0.0376(16) Uani 1 1 d . . . . .
H6 H 0.7319 0.7395 0.0672 0.045 Uiso 1 1 calc R U . . .
C7 C 0.8573(7) 0.6973(2) 0.1122(5) 0.0351(15) Uani 1 1 d . . . . .
H7 H 0.9241 0.7147 0.1218 0.042 Uiso 1 1 calc R U . . .
C8 C 0.4266(7) 0.6911(3) 0.0794(6) 0.0399(18) Uani 1 1 d . . . . .
H8 H 0.4389 0.6744 0.1321 0.048 Uiso 1 1 calc R U . . .
C9 C 0.3098(7) 0.7046(3) 0.0490(6) 0.0421(18) Uani 1 1 d . . . . .
H9 H 0.2439 0.6970 0.0810 0.050 Uiso 1 1 calc R U . . .
C10 C 0.2901(7) 0.7294(2) -0.0285(6) 0.0411(18) Uani 1 1 d . . . . .
C11 C 0.3944(8) 0.7413(4) -0.0701(8) 0.069(4) Uani 1 1 d . . . . .
H11 H 0.3865 0.7602 -0.1184 0.082 Uiso 1 1 calc R U . . .
C12 C 0.5061(8) 0.7257(4) -0.0409(8) 0.062(3) Uani 1 1 d . . . . .
H12 H 0.5729 0.7318 -0.0734 0.075 Uiso 1 1 calc R U . . .
C13 C -0.0537(7) 0.7355(2) -0.0874(6) 0.0379(17) Uani 1 1 d . . . . .
H13 H -0.1225 0.7191 -0.0868 0.045 Uiso 1 1 calc R U . . .
C14 C 0.0624(7) 0.7204(3) -0.0616(6) 0.0414(18) Uani 1 1 d . . . . .
H14 H 0.0720 0.6936 -0.0440 0.050 Uiso 1 1 calc R U . . .
C15 C 0.1652(7) 0.7447(3) -0.0616(6) 0.0415(18) Uani 1 1 d . . . . .
C16 C 0.1492(8) 0.7836(3) -0.0924(9) 0.064(3) Uani 1 1 d . . . . .
H16 H 0.2172 0.8000 -0.0965 0.077 Uiso 1 1 calc R U . . .
C17 C 0.0326(8) 0.7980(3) -0.1169(9) 0.062(3) Uani 1 1 d . . . . .
H17 H 0.0219 0.8245 -0.1361 0.074 Uiso 1 1 calc R U . . .
C18 C -0.1914(6) 0.7912(2) -0.1347(6) 0.0374(16) Uani 1 1 d . . . . .
C19 C -0.2121(8) 0.8285(3) -0.0955(8) 0.053(2) Uani 1 1 d . . . . .
H19 H -0.1498 0.8416 -0.0572 0.063 Uiso 1 1 calc R U . . .
C20 C -0.3281(8) 0.8455(3) -0.1152(7) 0.048(2) Uani 1 1 d . . . . .
H20 H -0.3429 0.8709 -0.0922 0.058 Uiso 1 1 calc R U . . .
C21 C -0.4222(7) 0.8250(2) -0.1687(6) 0.0383(17) Uani 1 1 d . . . . .
C22 C -0.3986(7) 0.7875(2) -0.2034(5) 0.0369(16) Uani 1 1 d . . . . .
H22 H -0.4619 0.7733 -0.2382 0.044 Uiso 1 1 calc R U . . .
C23 C -0.2825(7) 0.7706(2) -0.1873(6) 0.0376(16) Uani 1 1 d . . . . .
H23 H -0.2669 0.7456 -0.2121 0.045 Uiso 1 1 calc R U . . .
C24 C -0.5475(7) 0.8446(3) -0.1889(5) 0.0375(17) Uani 1 1 d . . . . .
C25 C 1.1670(6) 0.5888(2) 0.4132(5) 0.0307(14) Uani 1 1 d . . . . .
C26 C 1.1352(7) 0.5747(2) 0.5085(5) 0.0321(14) Uani 1 1 d . . . . .
C27 C 1.1167(9) 0.6026(2) 0.5776(6) 0.0420(18) Uani 1 1 d . . . . .
H27 H 1.1225 0.6298 0.5645 0.050 Uiso 1 1 calc R U . . .
C28 C 1.0895(9) 0.5904(3) 0.6669(6) 0.0452(19) Uani 1 1 d . . . . .
H28 H 1.0748 0.6090 0.7129 0.054 Uiso 1 1 calc R U . . .
C29 C 1.0849(8) 0.5496(3) 0.6849(5) 0.0389(17) Uani 1 1 d . . . . .
C30 C 1.1071(9) 0.5220(2) 0.6185(6) 0.0435(19) Uani 1 1 d . . . . .
H30 H 1.1058 0.4948 0.6326 0.052 Uiso 1 1 calc R U . . .
C31 C 1.1316(8) 0.5345(2) 0.5302(5) 0.0385(16) Uani 1 1 d . . . . .
H31 H 1.1459 0.5155 0.4848 0.046 Uiso 1 1 calc R U . . .
C32 C 0.9830(12) 0.5040(4) 0.7815(7) 0.069(3) Uani 1 1 d . . . . .
H32 H 0.9465 0.4920 0.7263 0.083 Uiso 1 1 calc R U . . .
C33 C 0.9633(13) 0.4887(4) 0.8699(7) 0.072(4) Uani 1 1 d . . . . .
H33 H 0.9189 0.4650 0.8731 0.086 Uiso 1 1 calc R U . . .
C34 C 1.0084(8) 0.5080(3) 0.9524(6) 0.0441(19) Uani 1 1 d . . . . .
C35 C 1.0659(10) 0.5447(3) 0.9430(6) 0.056(3) Uani 1 1 d . . . . .
H35 H 1.0893 0.5604 0.9961 0.068 Uiso 1 1 calc R U . . .
C36 C 1.0880(10) 0.5578(3) 0.8543(7) 0.056(2) Uani 1 1 d . . . . .
H36 H 1.1272 0.5822 0.8483 0.067 Uiso 1 1 calc R U . . .
C37 C 1.3244(7) 0.5796(3) 0.0877(5) 0.0368(16) Uani 1 1 d . . . . .
C38 C 1.3696(7) 0.5680(3) -0.0057(5) 0.0378(16) Uani 1 1 d . . . . .
C39 C 1.3703(9) 0.5281(3) -0.0318(6) 0.0456(19) Uani 1 1 d . . . . .
H39 H 1.3482 0.5084 0.0094 0.055 Uiso 1 1 calc R U . . .
C40 C 1.4041(10) 0.5173(3) -0.1196(6) 0.050(2) Uani 1 1 d . . . . .
H40 H 1.4053 0.4905 -0.1371 0.060 Uiso 1 1 calc R U . . .
C41 C 1.4355(7) 0.5463(3) -0.1802(5) 0.0394(17) Uani 1 1 d . . . . .
C42 C 1.4339(9) 0.5876(3) -0.1554(6) 0.048(2) Uani 1 1 d . . . . .
H42 H 1.4550 0.6073 -0.1969 0.057 Uiso 1 1 calc R U . . .
C43 C 1.4001(9) 0.5973(3) -0.0684(6) 0.0455(19) Uani 1 1 d . . . . .
H43 H 1.3976 0.6241 -0.0508 0.055 Uiso 1 1 calc R U . . .
C44 C 1.4200(8) 0.5570(3) -0.3498(6) 0.0435(19) Uani 1 1 d . . . . .
H44 H 1.3789 0.5809 -0.3419 0.052 Uiso 1 1 calc R U . . .
C45 C 1.4345(8) 0.5438(3) -0.4393(5) 0.0446(19) Uani 1 1 d . . . . .
H45 H 1.4034 0.5588 -0.4918 0.054 Uiso 1 1 calc R U . . .
C46 C 1.4958(7) 0.5080(3) -0.4514(5) 0.0382(17) Uani 1 1 d . . . . .
C47 C 1.5486(10) 0.4885(3) -0.3722(6) 0.052(2) Uani 1 1 d . . . . .
H47 H 1.5948 0.4654 -0.3787 0.062 Uiso 1 1 calc R U . . .
C48 C 1.5342(9) 0.5027(3) -0.2827(6) 0.049(2) Uani 1 1 d . . . . .
H48 H 1.5722 0.4897 -0.2293 0.059 Uiso 1 1 calc R U . . .
I3A I 0.5198(12) 0.6775(5) 0.6158(14) 0.136(5) Uani 0.28(2) 1 d . . P A 2
I4A I 0.7901(10) 0.6087(8) 0.8537(8) 0.192(6) Uani 0.382(17) 1 d . . P A 2
Cd2A Cd 0.7537(19) 0.6362(11) 0.6713(19) 0.090(5) Uani 0.20(4) 1 d . . P A 2
I3B I 0.5287(3) 0.68138(8) 0.6486(6) 0.0932(13) Uani 0.72(2) 1 d . . P A 1
I4B I 0.8015(5) 0.62695(13) 0.8667(3) 0.1264(14) Uani 0.618(17) 1 d . . P A 1
Cd2B Cd 0.7539(5) 0.6445(2) 0.6780(4) 0.0726(10) Uani 0.80(4) 1 d . . P A 1

loop_
_atom_site_aniso_label
_atom_site_aniso_U_11
_atom_site_aniso_U_22
_atom_site_aniso_U_33
_atom_site_aniso_U_23
_atom_site_aniso_U_13
_atom_site_aniso_U_12
I1 0.0646(5) 0.0496(4) 0.1488(9) 0.0012(5) -0.0055(5) -0.0052(3)
I2 0.1136(8) 0.0567(5) 0.1019(7) -0.0084(4) 0.0184(6) 0.0106(4)
Cd1 0.0206(2) 0.0291(3) 0.0192(2) 0.00174(16) 0.00215(16) -0.00090(16)
O1 0.030(3) 0.057(4) 0.051(3) 0.008(3) -0.006(2) 0.002(3)
O2 0.036(3) 0.051(4) 0.081(5) 0.021(3) -0.014(3) 0.004(3)
O3 0.025(3) 0.055(4) 0.075(4) 0.015(3) 0.002(3) 0.012(2)
O4 0.026(3) 0.059(4) 0.041(3) 0.011(3) 0.007(2) 0.009(2)
O5 0.051(3) 0.040(3) 0.028(2) 0.008(2) 0.015(2) 0.011(2)
O6 0.072(4) 0.032(3) 0.034(3) 0.006(2) 0.020(3) -0.003(3)
O7 0.063(4) 0.059(4) 0.029(3) -0.001(3) 0.013(3) -0.002(3)
O8 0.117(7) 0.057(4) 0.041(4) -0.004(3) 0.040(4) 0.022(4)
O9 0.069(5) 0.076(6) 0.119(8) 0.034(5) 0.015(5) 0.004(4)
O10 0.090(7) 0.091(7) 0.148(10) -0.062(7) 0.056(7) -0.033(5)
N1 0.023(3) 0.043(3) 0.038(3) 0.014(3) 0.001(2) 0.003(2)
N2 0.025(3) 0.039(3) 0.051(4) 0.015(3) 0.007(3) 0.007(2)
N3 0.046(4) 0.051(4) 0.023(3) 0.006(3) 0.009(3) -0.010(3)
N4 0.040(3) 0.054(4) 0.025(3) -0.006(3) 0.008(2) 0.014(3)
C1 0.030(4) 0.062(5) 0.035(4) 0.015(4) -0.003(3) 0.004(3)
C2 0.026(3) 0.049(4) 0.037(4) 0.009(3) -0.008(3) -0.001(3)
C3 0.034(4) 0.043(5) 0.076(6) 0.022(4) -0.013(4) -0.003(3)
C4 0.030(4) 0.048(5) 0.077(6) 0.022(4) -0.014(4) -0.004(3)
C5 0.024(3) 0.044(4) 0.036(4) 0.011(3) -0.001(3) 0.001(3)
C6 0.026(3) 0.042(4) 0.045(4) 0.007(3) 0.004(3) 0.001(3)
C7 0.024(3) 0.042(4) 0.038(4) 0.004(3) 0.001(3) 0.000(3)
C8 0.027(4) 0.056(5) 0.036(4) 0.022(3) 0.001(3) 0.001(3)
C9 0.022(3) 0.061(5) 0.043(4) 0.018(4) 0.006(3) -0.002(3)
C10 0.023(3) 0.043(4) 0.059(5) 0.019(4) 0.009(3) 0.004(3)
C11 0.030(4) 0.095(8) 0.081(7) 0.065(7) 0.010(4) 0.011(5)
C12 0.028(4) 0.091(8) 0.070(6) 0.049(6) 0.018(4) 0.011(4)
C13 0.024(3) 0.038(4) 0.053(5) 0.016(3) 0.008(3) 0.000(3)
C14 0.027(4) 0.042(4) 0.056(5) 0.016(4) 0.008(3) 0.005(3)
C15 0.025(4) 0.045(4) 0.056(5) 0.018(4) 0.009(3) 0.004(3)
C16 0.027(4) 0.044(5) 0.122(9) 0.036(6) 0.012(5) -0.001(3)
C17 0.027(4) 0.048(5) 0.110(9) 0.044(5) 0.008(5) 0.008(4)
C18 0.023(3) 0.045(4) 0.045(4) 0.016(3) 0.005(3) 0.007(3)
C19 0.029(4) 0.046(5) 0.081(7) 0.007(4) -0.004(4) 0.006(3)
C20 0.033(4) 0.043(4) 0.068(6) 0.003(4) 0.001(4) 0.012(3)
C21 0.029(4) 0.046(4) 0.042(4) 0.019(3) 0.009(3) 0.012(3)
C22 0.026(3) 0.050(4) 0.033(4) 0.011(3) 0.001(3) 0.002(3)
C23 0.033(4) 0.043(4) 0.039(4) 0.010(3) 0.011(3) 0.008(3)
C24 0.029(4) 0.055(5) 0.029(3) 0.016(3) 0.008(3) 0.012(3)
C25 0.026(3) 0.036(4) 0.029(3) 0.007(3) 0.002(3) -0.001(3)
C26 0.036(4) 0.035(4) 0.026(3) 0.004(3) 0.006(3) 0.001(3)
C27 0.060(5) 0.035(4) 0.033(4) 0.003(3) 0.017(4) -0.001(3)
C28 0.063(5) 0.044(4) 0.032(4) -0.001(3) 0.016(4) -0.009(4)
C29 0.042(4) 0.050(4) 0.027(3) 0.010(3) 0.013(3) -0.002(3)
C30 0.061(5) 0.037(4) 0.036(4) 0.007(3) 0.018(4) -0.007(4)
C31 0.050(4) 0.037(4) 0.030(4) 0.004(3) 0.010(3) -0.004(3)
C32 0.092(8) 0.079(7) 0.037(5) -0.002(5) 0.012(5) -0.039(6)
C33 0.113(10) 0.066(6) 0.044(5) -0.010(5) 0.038(6) -0.047(7)
C34 0.041(4) 0.058(5) 0.035(4) 0.005(4) 0.015(3) -0.010(4)
C35 0.065(6) 0.072(6) 0.031(4) 0.006(4) 0.003(4) -0.033(5)
C36 0.070(6) 0.058(6) 0.040(5) 0.010(4) 0.006(4) -0.019(5)
C37 0.035(4) 0.052(5) 0.023(3) -0.004(3) 0.001(3) 0.006(3)
C38 0.038(4) 0.050(4) 0.025(3) -0.008(3) 0.001(3) 0.009(3)
C39 0.062(5) 0.047(5) 0.030(4) 0.002(3) 0.015(4) 0.011(4)
C40 0.072(6) 0.045(5) 0.034(4) -0.002(3) 0.013(4) 0.017(4)
C41 0.039(4) 0.056(5) 0.024(3) -0.004(3) 0.006(3) 0.007(3)
C42 0.062(5) 0.052(5) 0.031(4) -0.001(3) 0.012(4) -0.001(4)
C43 0.067(6) 0.039(4) 0.032(4) -0.012(3) 0.014(4) -0.007(4)
C44 0.046(4) 0.053(5) 0.031(4) -0.003(3) 0.002(3) 0.017(4)
C45 0.050(5) 0.058(5) 0.027(4) 0.001(3) 0.008(3) 0.022(4)
C46 0.029(4) 0.055(5) 0.033(4) -0.003(3) 0.010(3) 0.012(3)
C47 0.074(6) 0.055(5) 0.029(4) 0.003(3) 0.014(4) 0.032(5)
C48 0.064(6) 0.057(5) 0.027(4) 0.002(3) 0.009(4) 0.027(4)
I3A 0.102(5) 0.206(13) 0.101(7) 0.018(5) 0.013(4) 0.068(7)
I4A 0.118(5) 0.335(15) 0.131(5) 0.102(7) 0.053(4) 0.108(6)
Cd2A 0.079(8) 0.079(9) 0.121(10) 0.028(6) 0.047(7) 0.042(7)
I3B 0.0768(12) 0.0766(17) 0.127(3) 0.0045(12) 0.0172(14) 0.0094(10)
I4B 0.178(4) 0.134(2) 0.0674(15) 0.0027(14) 0.0123(14) -0.048(3)
Cd2B 0.0774(19) 0.0628(17) 0.0782(15) 0.0013(12) 0.0116(14) -0.0068(17)

loop_
_atom_type_symbol
_atom_type_description
_atom_type_scat_dispersion_real
_atom_type_scat_dispersion_imag
_atom_type_scat_source
C C 0.0033 0.0016 'International Tables Vol C Tables 4.2.6.8 and 6.1.1.4'
H H 0.0000 0.0000 'International Tables Vol C Tables 4.2.6.8 and 6.1.1.4'
Cd Cd -0.8075 1.2024 'International Tables Vol C Tables 4.2.6.8 and 6.1.1.4'
I I -0.4742 1.8119 'International Tables Vol C Tables 4.2.6.8 and 6.1.1.4'
N N 0.0061 0.0033 'International Tables Vol C Tables 4.2.6.8 and 6.1.1.4'
O O 0.0106 0.0060 'International Tables Vol C Tables 4.2.6.8 and 6.1.1.4'

loop_
_geom_angle_atom_site_label_1
_geom_angle_atom_site_label_2
_geom_angle_atom_site_label_3
_geom_angle
_geom_angle_site_symmetry_1
_geom_angle_site_symmetry_3
_geom_angle_publ_flag
O8 Cd1 O6 171.9(2) . . ?
O8 Cd1 O3 86.5(3) . 4_776 ?
O6 Cd1 O3 93.2(2) . 4_776 ?
O8 Cd1 O5 133.6(2) . . ?
O6 Cd1 O5 54.43(18) . . ?
O3 Cd1 O5 87.5(2) 4_776 . ?
O8 Cd1 O1 84.8(3) . . ?
O6 Cd1 O1 89.6(2) . . ?
O3 Cd1 O1 133.4(2) 4_776 . ?
O5 Cd1 O1 129.4(2) . . ?
O8 Cd1 O2 98.0(3) . . ?
O6 Cd1 O2 83.2(3) . . ?
O3 Cd1 O2 172.5(2) 4_776 . ?
O5 Cd1 O2 85.0(2) . . ?
O1 Cd1 O2 53.4(2) . . ?
O8 Cd1 O4 86.5(3) . 4_776 ?
O6 Cd1 O4 86.74(19) . 4_776 ?
O3 Cd1 O4 53.4(2) 4_776 4_776 ?
O5 Cd1 O4 124.6(2) . 4_776 ?
O1 Cd1 O4 80.5(2) . 4_776 ?
O2 Cd1 O4 132.6(2) . 4_776 ?
O8 Cd1 O7 51.2(2) . . ?
O6 Cd1 O7 136.94(19) . . ?
O3 Cd1 O7 87.4(2) 4_776 . ?
O5 Cd1 O7 82.63(19) . . ?
O1 Cd1 O7 120.3(2) . . ?
O2 Cd1 O7 90.8(2) . . ?
O4 Cd1 O7 125.63(19) 4_776 . ?
O8 Cd1 C25 160.9(2) . . ?
O6 Cd1 C25 27.0(2) . . ?
O3 Cd1 C25 89.3(2) 4_776 . ?
O5 Cd1 C25 27.4(2) . . ?
O1 Cd1 C25 111.3(2) . . ?
O2 Cd1 C25 84.5(2) . . ?
O4 Cd1 C25 105.7(2) 4_776 . ?
O7 Cd1 C25 110.1(2) . . ?
C1 O1 Cd1 92.6(4) . . ?
C1 O2 Cd1 91.7(4) . . ?
C24 O3 Cd1 93.8(5) . 4_375 ?
C24 O4 Cd1 89.6(5) . 4_375 ?
C25 O5 Cd1 90.3(4) . . ?
C25 O6 Cd1 91.8(4) . . ?
C37 O7 Cd1 84.6(5) . . ?
C37 O8 Cd1 101.1(5) . . ?
C8 N1 C12 120.4(5) . . ?
C8 N1 C5 120.0(5) . . ?
C12 N1 C5 119.7(5) . . ?
C13 N2 C17 120.1(5) . . ?
C13 N2 C18 120.0(6) . . ?
C17 N2 C18 119.9(6) . . ?
C32 N3 C36 120.6(6) . . ?
C32 N3 C29 119.2(7) . . ?
C36 N3 C29 119.9(7) . . ?
C48 N4 C44 120.9(6) . . ?
C48 N4 C41 118.7(6) . . ?
C44 N4 C41 120.4(6) . . ?
O1 C1 O2 122.2(4) . . ?
O1 C1 C2 119.5(3) . . ?
O2 C1 C2 118.3(3) . . ?
C3 C2 C7 118.4(3) . . ?
C3 C2 C1 121.9 . . ?
C7 C2 C1 119.6(3) . . ?
C2 C3 C4 121.9(4) . . ?
C2 C3 H3 119.1 . . ?
C4 C3 H3 119.1 . . ?
C5 C4 C3 117.8(7) . . ?
C5 C4 H4 121.1 . . ?
C3 C4 H4 121.1 . . ?
C6 C5 C4 121.5(7) . . ?
C6 C5 N1 119.4(6) . . ?
C4 C5 N1 119.0(6) . . ?
C7 C6 C5 118.3(7) . . ?
C7 C6 H6 120.8 . . ?
C5 C6 H6 120.8 . . ?
C6 C7 C2 121.9(7) . . ?
C6 C7 H7 119.0 . . ?
C2 C7 H7 119.0 . . ?
N1 C8 C9 120.8(6) . . ?
N1 C8 H8 119.6 . . ?
C9 C8 H8 119.6 . . ?
C8 C9 C10 120.3(7) . . ?
C8 C9 H9 119.8 . . ?
C10 C9 H9 119.8 . . ?
C9 C10 C11 116.7(7) . . ?
C9 C10 C15 121.0(7) . . ?
C11 C10 C15 122.1(7) . . ?
C12 C11 C10 120.7(8) . . ?
C12 C11 H11 119.6 . . ?
C10 C11 H11 119.6 . . ?
N1 C12 C11 120.7(7) . . ?
N1 C12 H12 119.6 . . ?
C11 C12 H12 119.6 . . ?
N2 C13 C14 119.9(7) . . ?
N2 C13 H13 120.0 . . ?
C14 C13 H13 120.0 . . ?
C13 C14 C15 120.4(7) . . ?
C13 C14 H14 119.8 . . ?
C15 C14 H14 119.8 . . ?
C16 C15 C14 118.7(7) . . ?
C16 C15 C10 120.3(7) . . ?
C14 C15 C10 120.9(7) . . ?
C17 C16 C15 119.6(8) . . ?
C17 C16 H16 120.2 . . ?
C15 C16 H16 120.2 . . ?
N2 C17 C16 121.2(7) . . ?
N2 C17 H17 119.4 . . ?
C16 C17 H17 119.4 . . ?
C23 C18 C19 121.9(7) . . ?
C23 C18 N2 121.1(7) . . ?
C19 C18 N2 116.9(7) . . ?
C20 C19 C18 118.2(9) . . ?
C20 C19 H19 120.9 . . ?
C18 C19 H19 120.9 . . ?
C19 C20 C21 120.7(9) . . ?
C19 C20 H20 119.7 . . ?
C21 C20 H20 119.7 . . ?
C22 C21 C20 119.1(7) . . ?
C22 C21 C24 121.8(8) . . ?
C20 C21 C24 119.1(8) . . ?
C23 C22 C21 121.1(8) . . ?
C23 C22 H22 119.5 . . ?
C21 C22 H22 119.5 . . ?
C18 C23 C22 119.0(8) . . ?
C18 C23 H23 120.5 . . ?
C22 C23 H23 120.5 . . ?
O4 C24 O3 122.8(7) . . ?
O4 C24 C21 118.6(8) . . ?
O3 C24 C21 118.5(7) . . ?
O6 C25 O5 123.2(7) . . ?
O6 C25 C26 118.3(7) . . ?
O5 C25 C26 118.5(6) . . ?
O6 C25 Cd1 61.1(4) . . ?
O5 C25 Cd1 62.2(4) . . ?
C26 C25 Cd1 177.2(5) . . ?
C31 C26 C27 118.9(7) . . ?
C31 C26 C25 121.2(7) . . ?
C27 C26 C25 119.7(7) . . ?
C26 C27 C28 120.8(8) . . ?
C26 C27 H27 119.6 . . ?
C28 C27 H27 119.6 . . ?
C29 C28 C27 118.0(8) . . ?
C29 C28 H28 121.0 . . ?
C27 C28 H28 121.0 . . ?
C30 C29 C28 121.5(7) . . ?
C30 C29 N3 119.4(7) . . ?
C28 C29 N3 119.1(7) . . ?
C29 C30 C31 119.9(8) . . ?
C29 C30 H30 120.1 . . ?
C31 C30 H30 120.1 . . ?
C30 C31 C26 120.8(7) . . ?
C30 C31 H31 119.6 . . ?
C26 C31 H31 119.6 . . ?
N3 C32 C33 119.3(9) . . ?
N3 C32 H32 120.3 . . ?
C33 C32 H32 120.3 . . ?
C34 C33 C32 121.2(9) . . ?
C34 C33 H33 119.4 . . ?
C32 C33 H33 119.4 . . ?
C33 C34 C35 116.8(8) . . ?
C33 C34 C34 122.5(10) . 3_767 ?
C35 C34 C34 120.7(10) . 3_767 ?
C36 C35 C34 119.7(9) . . ?
C36 C35 H35 120.1 . . ?
C34 C35 H35 120.1 . . ?
N3 C36 C35 121.2(9) . . ?
N3 C36 H36 119.4 . . ?
C35 C36 H36 119.4 . . ?
O7 C37 O8 123.2(7) . . ?
O7 C37 C38 120.4(8) . . ?
O8 C37 C38 116.5(7) . . ?
C39 C38 C43 119.7(7) . . ?
C39 C38 C37 119.6(8) . . ?
C43 C38 C37 120.5(7) . . ?
C38 C39 C40 120.1(8) . . ?
C38 C39 H39 119.9 . . ?
C40 C39 H39 119.9 . . ?
C41 C40 C39 119.6(8) . . ?
C41 C40 H40 120.2 . . ?
C39 C40 H40 120.2 . . ?
C40 C41 C42 121.3(7) . . ?
C40 C41 N4 119.9(8) . . ?
C42 C41 N4 118.8(7) . . ?
C43 C42 C41 117.7(8) . . ?
C43 C42 H42 121.2 . . ?
C41 C42 H42 121.2 . . ?
C42 C43 C38 121.6(8) . . ?
C42 C43 H43 119.2 . . ?
C38 C43 H43 119.2 . . ?
N4 C44 C45 120.4(7) . . ?
N4 C44 H44 119.8 . . ?
C45 C44 H44 119.8 . . ?
C44 C45 C46 119.9(8) . . ?
C44 C45 H45 120.1 . . ?
C46 C45 H45 120.1 . . ?
C47 C46 C45 118.0(7) . . ?
C47 C46 C46 121.8(9) . 3_864 ?
C45 C46 C46 120.2(9) . 3_864 ?
C46 C47 C48 120.8(8) . . ?
C46 C47 H47 119.6 . . ?
C48 C47 H47 119.6 . . ?
N4 C48 C47 119.5(7) . . ?
N4 C48 H48 120.3 . . ?
C47 C48 H48 120.3 . . ?
I1 Cd2A I4A 104.8(12) . . ?
I1 Cd2A I2 114.8(7) . . ?
I4A Cd2A I2 106.3(12) . . ?
I1 Cd2A I3A 109.7(12) . . ?
I4A Cd2A I3A 116.1(8) . . ?
I2 Cd2A I3A 105.4(10) . . ?
I3B Cd2B I4B 108.1(3) . . ?
I3B Cd2B I2 112.3(2) . . ?
I4B Cd2B I2 101.11(15) . . ?
I3B Cd2B I1 113.17(19) . . ?
I4B Cd2B I1 110.0(2) . . ?
I2 Cd2B I1 111.4(2) . . ?

loop_
_geom_bond_atom_site_label_1
_geom_bond_atom_site_label_2
_geom_bond_distance
_geom_bond_site_symmetry_2
_geom_bond_publ_flag
I1 Cd2A 2.52(4) . ?
I1 Cd2B 2.804(7) . ?
I2 Cd2B 2.757(5) . ?
I2 Cd2A 2.92(3) . ?
Cd1 O8 2.298(6) . ?
Cd1 O6 2.388(5) . ?
Cd1 O3 2.401(6) 4_776 ?
Cd1 O5 2.411(5) . ?
Cd1 O1 2.435(6) . ?
Cd1 O2 2.440(6) . ?
Cd1 O4 2.495(6) 4_776 ?
Cd1 O7 2.661(6) . ?
Cd1 C25 2.725(7) . ?
O1 C1 1.238(7) . ?
O2 C1 1.262(7) . ?
O3 C24 1.256(11) . ?
O3 Cd1 2.401(6) 4_375 ?
O4 C24 1.249(11) . ?
O4 Cd1 2.495(6) 4_375 ?
O5 C25 1.256(9) . ?
O6 C25 1.239(9) . ?
O7 C37 1.214(10) . ?
O8 C37 1.250(11) . ?
N1 C8 1.330(8) . ?
N1 C12 1.339(9) . ?
N1 C5 1.453(7) . ?
N2 C13 1.350(9) . ?
N2 C17 1.356(10) . ?
N2 C18 1.459(7) . ?
N3 C32 1.324(12) . ?
N3 C36 1.331(11) . ?
N3 C29 1.464(7) . ?
N4 C48 1.343(9) . ?
N4 C44 1.345(9) . ?
N4 C41 1.448(8) . ?
C1 C2 1.5181 . ?
C2 C3 1.3660 . ?
C2 C7 1.378(8) . ?
C3 C4 1.388(8) . ?
C3 H3 0.9300 . ?
C4 C5 1.387(12) . ?
C4 H4 0.9300 . ?
C5 C6 1.380(11) . ?
C6 C7 1.375(10) . ?
C6 H6 0.9300 . ?
C7 H7 0.9300 . ?
C8 C9 1.373(11) . ?
C8 H8 0.9300 . ?
C9 C10 1.374(11) . ?
C9 H9 0.9300 . ?
C10 C11 1.400(11) . ?
C10 C15 1.479(10) . ?
C11 C12 1.346(12) . ?
C11 H11 0.9300 . ?
C12 H12 0.9300 . ?
C13 C14 1.373(10) . ?
C13 H13 0.9300 . ?
C14 C15 1.384(11) . ?
C14 H14 0.9300 . ?
C15 C16 1.374(12) . ?
C16 C17 1.366(12) . ?
C16 H16 0.9300 . ?
C17 H17 0.9300 . ?
C18 C23 1.358(12) . ?
C18 C19 1.393(13) . ?
C19 C20 1.385(11) . ?
C19 H19 0.9300 . ?
C20 C21 1.385(13) . ?
C20 H20 0.9300 . ?
C21 C22 1.381(12) . ?
C21 C24 1.513(10) . ?
C22 C23 1.380(10) . ?
C22 H22 0.9300 . ?
C23 H23 0.9300 . ?
C25 C26 1.511(9) . ?
C26 C31 1.380(11) . ?
C26 C27 1.385(11) . ?
C27 C28 1.397(11) . ?
C27 H27 0.9300 . ?
C28 C29 1.387(12) . ?
C28 H28 0.9300 . ?
C29 C30 1.359(12) . ?
C30 C31 1.377(10) . ?
C30 H30 0.9300 . ?
C31 H31 0.9300 . ?
C32 C33 1.396(13) . ?
C32 H32 0.9300 . ?
C33 C34 1.379(13) . ?
C33 H33 0.9300 . ?
C34 C35 1.388(13) . ?
C34 C34 1.486(15) 3_767 ?
C35 C36 1.382(12) . ?
C35 H35 0.9300 . ?
C36 H36 0.9300 . ?
C37 C38 1.520(10) . ?
C38 C39 1.382(12) . ?
C38 C43 1.389(12) . ?
C39 C40 1.389(11) . ?
C39 H39 0.9300 . ?
C40 C41 1.366(13) . ?
C40 H40 0.9300 . ?
C41 C42 1.422(13) . ?
C42 C43 1.370(11) . ?
C42 H42 0.9300 . ?
C43 H43 0.9300 . ?
C44 C45 1.372(11) . ?
C44 H44 0.9300 . ?
C45 C46 1.390(11) . ?
C45 H45 0.9300 . ?
C46 C47 1.368(11) . ?
C46 C46 1.495(15) 3_864 ?
C47 C48 1.384(11) . ?
C47 H47 0.9300 . ?
C48 H48 0.9300 . ?
I3A Cd2A 2.93(2) . ?
I4A Cd2A 2.74(2) . ?
I3B Cd2B 2.735(7) . ?
I4B Cd2B 2.736(6) . ?

loop_
_geom_torsion_atom_site_label_1
_geom_torsion_atom_site_label_2
_geom_torsion_atom_site_label_3
_geom_torsion_atom_site_label_4
_geom_torsion
_geom_torsion_site_symmetry_1
_geom_torsion_site_symmetry_2
_geom_torsion_site_symmetry_3
_geom_torsion_site_symmetry_4
_geom_torsion_publ_flag
Cd1 O1 C1 O2 -3.8(6) . . . . ?
Cd1 O1 C1 C2 174.04(8) . . . . ?
Cd1 O2 C1 O1 3.8(6) . . . . ?
Cd1 O2 C1 C2 -174.08(8) . . . . ?
O1 C1 C2 C3 -177.7(4) . . . . ?
O2 C1 C2 C3 0.2(5) . . . . ?
O1 C1 C2 C7 -1.5(5) . . . . ?
O2 C1 C2 C7 176.4(6) . . . . ?
C7 C2 C3 C4 5.4(7) . . . . ?
C1 C2 C3 C4 -178.4(6) . . . . ?
C2 C3 C4 C5 -2.7(12) . . . . ?
C3 C4 C5 C6 -1.2(14) . . . . ?
C3 C4 C5 N1 -177.7(7) . . . . ?
C8 N1 C5 C6 -130.9(8) . . . . ?
C12 N1 C5 C6 49.5(11) . . . . ?
C8 N1 C5 C4 45.6(10) . . . . ?
C12 N1 C5 C4 -134.0(10) . . . . ?
C4 C5 C6 C7 2.3(13) . . . . ?
N1 C5 C6 C7 178.8(6) . . . . ?
C5 C6 C7 C2 0.5(12) . . . . ?
C3 C2 C7 C6 -4.3(9) . . . . ?
C1 C2 C7 C6 179.4(6) . . . . ?
C12 N1 C8 C9 0.7(13) . . . . ?
C5 N1 C8 C9 -178.9(8) . . . . ?
N1 C8 C9 C10 -0.3(14) . . . . ?
C8 C9 C10 C11 -3.2(15) . . . . ?
C8 C9 C10 C15 -179.3(9) . . . . ?
C9 C10 C11 C12 6.6(19) . . . . ?
C15 C10 C11 C12 -177.3(12) . . . . ?
C8 N1 C12 C11 2.7(17) . . . . ?
C5 N1 C12 C11 -177.7(11) . . . . ?
C10 C11 C12 N1 -7(2) . . . . ?
C17 N2 C13 C14 1.6(13) . . . . ?
C18 N2 C13 C14 -175.6(7) . . . . ?
N2 C13 C14 C15 0.5(13) . . . . ?
C13 C14 C15 C16 -3.2(15) . . . . ?
C13 C14 C15 C10 176.3(9) . . . . ?
C9 C10 C15 C16 139.9(11) . . . . ?
C11 C10 C15 C16 -36.0(16) . . . . ?
C9 C10 C15 C14 -39.6(14) . . . . ?
C11 C10 C15 C14 144.5(11) . . . . ?
C14 C15 C16 C17 3.7(18) . . . . ?
C10 C15 C16 C17 -175.8(11) . . . . ?
C13 N2 C17 C16 -1.0(16) . . . . ?
C18 N2 C17 C16 176.2(11) . . . . ?
C15 C16 C17 N2 -2(2) . . . . ?
C13 N2 C18 C23 -43.7(10) . . . . ?
C17 N2 C18 C23 139.1(9) . . . . ?
C13 N2 C18 C19 134.1(8) . . . . ?
C17 N2 C18 C19 -43.1(11) . . . . ?
C23 C18 C19 C20 -3.0(14) . . . . ?
N2 C18 C19 C20 179.2(8) . . . . ?
C18 C19 C20 C21 3.0(15) . . . . ?
C19 C20 C21 C22 -0.8(13) . . . . ?
C19 C20 C21 C24 -179.8(8) . . . . ?
C20 C21 C22 C23 -1.4(12) . . . . ?
C24 C21 C22 C23 177.5(7) . . . . ?
C19 C18 C23 C22 0.8(12) . . . . ?
N2 C18 C23 C22 178.6(6) . . . . ?
C21 C22 C23 C18 1.4(11) . . . . ?
Cd1 O4 C24 O3 7.0(8) 4_375 . . . ?
Cd1 O4 C24 C21 -169.7(6) 4_375 . . . ?
Cd1 O3 C24 O4 -7.2(8) 4_375 . . . ?
Cd1 O3 C24 C21 169.4(6) 4_375 . . . ?
C22 C21 C24 O4 19.5(10) . . . . ?
C20 C21 C24 O4 -161.5(8) . . . . ?
C22 C21 C24 O3 -157.3(8) . . . . ?
C20 C21 C24 O3 21.6(11) . . . . ?
Cd1 O6 C25 O5 -4.7(8) . . . . ?
Cd1 O6 C25 C26 176.9(6) . . . . ?
Cd1 O5 C25 O6 4.6(8) . . . . ?
Cd1 O5 C25 C26 -176.9(6) . . . . ?
O6 C25 C26 C31 171.8(8) . . . . ?
O5 C25 C26 C31 -6.7(11) . . . . ?
O6 C25 C26 C27 -12.3(11) . . . . ?
O5 C25 C26 C27 169.2(7) . . . . ?
C31 C26 C27 C28 -2.8(13) . . . . ?
C25 C26 C27 C28 -178.8(8) . . . . ?
C26 C27 C28 C29 1.7(14) . . . . ?
C27 C28 C29 C30 0.6(14) . . . . ?
C27 C28 C29 N3 -178.9(8) . . . . ?
C32 N3 C29 C30 -38.2(12) . . . . ?
C36 N3 C29 C30 148.2(9) . . . . ?
C32 N3 C29 C28 141.3(10) . . . . ?
C36 N3 C29 C28 -32.4(11) . . . . ?
C28 C29 C30 C31 -1.8(14) . . . . ?
N3 C29 C30 C31 177.7(8) . . . . ?
C29 C30 C31 C26 0.7(14) . . . . ?
C27 C26 C31 C30 1.6(13) . . . . ?
C25 C26 C31 C30 177.5(8) . . . . ?
C36 N3 C32 C33 -12.5(18) . . . . ?
C29 N3 C32 C33 173.9(11) . . . . ?
N3 C32 C33 C34 5(2) . . . . ?
C32 C33 C34 C35 4.6(19) . . . . ?
C32 C33 C34 C34 -178.5(13) . . . 3_767 ?
C33 C34 C35 C36 -7.5(16) . . . . ?
C34 C34 C35 C36 175.6(12) 3_767 . . . ?
C32 N3 C36 C35 9.8(16) . . . . ?
C29 N3 C36 C35 -176.7(9) . . . . ?
C34 C35 C36 N3 0.6(17) . . . . ?
Cd1 O7 C37 O8 1.4(9) . . . . ?
Cd1 O7 C37 C38 -177.5(7) . . . . ?
Cd1 O8 C37 O7 -1.6(10) . . . . ?
Cd1 O8 C37 C38 177.3(5) . . . . ?
O7 C37 C38 C39 6.7(12) . . . . ?
O8 C37 C38 C39 -172.2(9) . . . . ?
O7 C37 C38 C43 -178.8(8) . . . . ?
O8 C37 C38 C43 2.3(12) . . . . ?
C43 C38 C39 C40 1.4(14) . . . . ?
C37 C38 C39 C40 176.0(8) . . . . ?
C38 C39 C40 C41 -0.6(15) . . . . ?
C39 C40 C41 C42 -0.3(14) . . . . ?
C39 C40 C41 N4 -177.0(8) . . . . ?
C48 N4 C41 C40 -41.5(12) . . . . ?
C44 N4 C41 C40 136.3(9) . . . . ?
C48 N4 C41 C42 141.7(9) . . . . ?
C44 N4 C41 C42 -40.5(11) . . . . ?
C40 C41 C42 C43 0.3(14) . . . . ?
N4 C41 C42 C43 177.0(8) . . . . ?
C41 C42 C43 C38 0.6(14) . . . . ?
C39 C38 C43 C42 -1.5(14) . . . . ?
C37 C38 C43 C42 -176.0(8) . . . . ?
C48 N4 C44 C45 6.1(14) . . . . ?
C41 N4 C44 C45 -171.6(8) . . . . ?
N4 C44 C45 C46 0.1(14) . . . . ?
C44 C45 C46 C47 -5.2(14) . . . . ?
C44 C45 C46 C46 175.7(10) . . . 3_864 ?
C45 C46 C47 C48 4.3(15) . . . . ?
C46 C46 C47 C48 -176.6(11) 3_864 . . . ?
C44 N4 C48 C47 -7.0(14) . . . . ?
C41 N4 C48 C47 170.8(9) . . . . ?
C46 C47 C48 N4 1.7(16) . . . . ?
